data_1553604
loop_
_publ_author_name
'Baur, Andreas'
'Bustin, Katelyn A.'
'Aguilera, Ellen'
'Petersen, Jeffrey L.'
'Hoover, Jessica M.'

_publ_section_title
;
 Copper and silver benzoate and aryl complexes and their implications for
 oxidative decarboxylative coupling reactions
;
_journal_issue 4
_journal_name_full 'Organic Chemistry Frontiers'
_journal_page_first 519
_journal_paper_doi 10.1039/C6QO00678G
_journal_volume 4
_journal_year 2017
_chemical_formula_sum 'C26 H16 Cu N4 O8'
_chemical_formula_weight 575.97
_space_group_crystal_system monoclinic
_space_group_IT_number 14
_space_group_name_Hall '-P 2ybc'
_space_group_name_H-M_alt 'P 1 21/c 1'
_atom_sites_solution_hydrogens geom
_audit_update_record
;
2016-09-12 deposited with the CCDC.
2017-01-04 downloaded from the CCDC.
;
_cell_angle_alpha 90
_cell_angle_beta 101.1894(13)
_cell_angle_gamma 90
_cell_formula_units_Z 4
_cell_length_a 11.1134(5)
_cell_length_b 21.1702(9)
_cell_length_c 9.8578(4)
_cell_measurement_reflns_used 9850
_cell_measurement_temperature 100.(2)
_cell_measurement_theta_max 29.9517
_cell_measurement_theta_min 3.1790
_cell_volume 2275.19(17)
_computing_cell_refinement 'SAINT V8.34A (Bruker AXS Inc., 2013)'
_computing_data_reduction 'SAINT V8.34A (Bruker AXS Inc., 2013)'
_computing_structure_refinement 'SHELXL-2014 (Sheldrick, 2014)'
_diffrn_ambient_temperature 100.(2)
_diffrn_detector_area_resol_mean 10.4167
_diffrn_measured_fraction_theta_full 0.998
_diffrn_measured_fraction_theta_max 0.998
_diffrn_measurement_device_type 'Bruker AXS D8 Venture fixed chi'
_diffrn_measurement_method 'omega scan, PHOTON 100 CMOS'
_diffrn_radiation_monochromator Triumph
_diffrn_radiation_type 'Mo K\a'
_diffrn_radiation_wavelength 0.71073
_diffrn_reflns_av_R_equivalents 0.0550
_diffrn_reflns_av_unetI/netI 0.0402
_diffrn_reflns_limit_h_max 15
_diffrn_reflns_limit_h_min -15
_diffrn_reflns_limit_k_max 29
_diffrn_reflns_limit_k_min -29
_diffrn_reflns_limit_l_max 13
_diffrn_reflns_limit_l_min -13
_diffrn_reflns_number 52150
_diffrn_reflns_theta_full 30.13
_diffrn_reflns_theta_max 30.13
_diffrn_reflns_theta_min 3.18
_diffrn_source_type fine-focus
_exptl_absorpt_coefficient_mu 1.025
_exptl_absorpt_correction_T_max 0.93
_exptl_absorpt_correction_T_min 0.83
_exptl_absorpt_correction_type multi-scan
_exptl_absorpt_process_details 'SADABS V2014/3 (Bruker AXS Inc.)'
_exptl_crystal_colour blue
_exptl_crystal_density_diffrn 1.681
_exptl_crystal_density_method 'not measured'
_exptl_crystal_description paralellopiped
_exptl_crystal_F_000 1172
_exptl_crystal_recrystallization_method 'Re-crystallisation from solvent'
_exptl_crystal_size_max 0.376
_exptl_crystal_size_mid 0.107
_exptl_crystal_size_min 0.076
_refine_diff_density_max 0.517
_refine_diff_density_min -0.478
_refine_ls_extinction_method none
_refine_ls_goodness_of_fit_ref 1.053
_refine_ls_hydrogen_treatment riding
_refine_ls_matrix_type full
_refine_ls_number_parameters 352
_refine_ls_number_reflns 6694
_refine_ls_number_restraints 0
_refine_ls_restrained_S_all 1.053
_refine_ls_R_factor_all 0.0616
_refine_ls_R_factor_gt 0.0370
_refine_ls_shift/su_max 0.001
_refine_ls_shift/su_mean 0.000
_refine_ls_structure_factor_coef Fsqd
_refine_ls_weighting_details 'w=1/[\s^2^(Fo^2^)+(0.0344P)^2^+1.7745P] where P=(Fo^2^+2Fc^2^)/3'
_refine_ls_weighting_scheme calc
_refine_ls_wR_factor_gt 0.0780
_refine_ls_wR_factor_ref 0.0858
_reflns_number_gt 5123
_reflns_number_total 6694
_reflns_threshold_expression 'I > 2\s(I)'
_cod_data_source_file c6qo00678g2.cif
_cod_data_source_block I
_cod_database_code 1553604

loop_
_space_group_symop_operation_xyz
'x, y, z'
'-x, y+1/2, -z+1/2'
'-x, -y, -z'
'x, -y-1/2, z-1/2'

loop_
_atom_site_type_symbol
_atom_site_label
_atom_site_fract_x
_atom_site_fract_y
_atom_site_fract_z
_atom_site_U_iso_or_equiv
_atom_site_adp_type
_atom_site_calc_flag
_atom_site_refinement_flags_adp
_atom_site_refinement_flags_posn
_atom_site_occupancy
Cu Cu1 0.54379(2) 0.02817(2) 0.16253(2) 0.01106(6) Uani d . . 1
O O1 0.44370(11) 0.06069(6) -0.00778(13) 0.0131(3) Uani d . . 1
O O2 0.31797(12) 0.12164(6) 0.09007(14) 0.0170(3) Uani d . . 1
O O3 0.68906(11) 0.07478(6) 0.13170(13) 0.0144(3) Uani d . . 1
O O4 0.61433(13) 0.16979(7) 0.17221(16) 0.0227(3) Uani d . . 1
O O5 0.15216(14) 0.05681(7) -0.13596(15) 0.0259(3) Uani d . . 1
O O6 0.03166(14) 0.10260(11) -0.30360(19) 0.0492(6) Uani d . . 1
O O7 0.93117(13) 0.10486(8) 0.31445(15) 0.0265(3) Uani d . . 1
O O8 1.02124(14) 0.05558(8) 0.16804(18) 0.0324(4) Uani d . . 1
N N1 0.40568(14) -0.02157(7) 0.21594(15) 0.0123(3) Uani d . . 1
N N2 0.63770(14) -0.01000(7) 0.33730(15) 0.0121(3) Uani d . . 1
N N3 0.13021(15) 0.09822(9) -0.22307(18) 0.0238(4) Uani d . . 1
N N4 0.95694(15) 0.09803(8) 0.19910(18) 0.0198(4) Uani d . . 1
C C1 0.44346(16) -0.05692(8) 0.33186(18) 0.0117(3) Uani d . . 1
C C2 0.56881(16) -0.04974(8) 0.39865(18) 0.0114(3) Uani d . . 1
C C3 0.28925(16) -0.02609(9) 0.15267(18) 0.0142(3) Uani d . . 1
H H3 0.2615 -0.0015 0.0721 0.017 Uiso calc U R 1
C C4 0.20583(17) -0.06584(9) 0.20052(19) 0.0159(4) Uani d . . 1
H H4 0.1232 -0.068 0.1523 0.019 Uiso calc U R 1
C C5 0.24340(17) -0.10161(9) 0.3171(2) 0.0168(4) Uani d . . 1
H H5 0.1873 -0.1289 0.3496 0.02 Uiso calc U R 1
C C6 0.36626(17) -0.09741(9) 0.38802(19) 0.0141(3) Uani d . . 1
C C7 0.41452(18) -0.12929(9) 0.5153(2) 0.0171(4) Uani d . . 1
H H7 0.3624 -0.1564 0.5547 0.021 Uiso calc U R 1
C C8 0.53288(18) -0.12169(9) 0.58077(19) 0.0160(4) Uani d . . 1
H H8 0.5621 -0.1429 0.6657 0.019 Uiso calc U R 1
C C9 0.61415(17) -0.08178(9) 0.52257(18) 0.0139(4) Uani d . . 1
C C10 0.73759(17) -0.07125(9) 0.58447(19) 0.0163(4) Uani d . . 1
H H10 0.7725 -0.0916 0.6688 0.02 Uiso calc U R 1
C C11 0.80725(17) -0.03109(9) 0.5216(2) 0.0180(4) Uani d . . 1
H H11 0.8909 -0.0238 0.5618 0.022 Uiso calc U R 1
C C12 0.75403(17) -0.00091(9) 0.39746(19) 0.0160(4) Uani d . . 1
H H12 0.8029 0.0269 0.3552 0.019 Uiso calc U R 1
C C13 0.36406(16) 0.10522(8) -0.00722(18) 0.0123(3) Uani d . . 1
C C14 0.33721(17) 0.14280(8) -0.14095(19) 0.0137(4) Uani d . . 1
C C15 0.4287(2) 0.18333(10) -0.1664(2) 0.0232(4) Uani d . . 1
H H15 0.506 0.1834 -0.1051 0.028 Uiso calc U R 1
C C16 0.4092(2) 0.22379(10) -0.2799(2) 0.0270(5) Uani d . . 1
H H16 0.4727 0.2514 -0.2948 0.032 Uiso calc U R 1
C C17 0.2981(2) 0.22378(10) -0.3707(2) 0.0273(5) Uani d . . 1
H H17 0.2846 0.2519 -0.4473 0.033 Uiso calc U R 1
C C18 0.2067(2) 0.18322(10) -0.3506(2) 0.0244(5) Uani d . . 1
H H18 0.1305 0.1824 -0.4139 0.029 Uiso calc U R 1
C C19 0.22734(17) 0.14344(9) -0.2363(2) 0.0174(4) Uani d . . 1
C C20 0.68971(16) 0.13525(9) 0.13391(18) 0.0142(4) Uani d . . 1
C C21 0.79201(17) 0.16637(9) 0.07374(19) 0.0142(4) Uani d . . 1
C C22 0.76162(18) 0.21657(9) -0.0178(2) 0.0210(4) Uani d . . 1
H H22 0.6806 0.233 -0.0334 0.025 Uiso calc U R 1
C C23 0.8466(2) 0.24316(10) -0.0869(2) 0.0258(5) Uani d . . 1
H H23 0.823 0.277 -0.1497 0.031 Uiso calc U R 1
C C24 0.96581(19) 0.22061(10) -0.0649(2) 0.0244(4) Uani d . . 1
H H24 1.0235 0.2385 -0.1134 0.029 Uiso calc U R 1
C C25 1.00039(18) 0.17187(9) 0.0280(2) 0.0201(4) Uani d . . 1
H H25 1.0821 0.1563 0.0455 0.024 Uiso calc U R 1
C C26 0.91333(17) 0.14633(9) 0.09481(19) 0.0157(4) Uani d . . 1

loop_
_atom_site_aniso_label
_atom_site_aniso_U_11
_atom_site_aniso_U_22
_atom_site_aniso_U_33
_atom_site_aniso_U_12
_atom_site_aniso_U_13
_atom_site_aniso_U_23
Cu1 0.01027(10) 0.01232(11) 0.01013(10) 0.00015(9) 0.00084(7) 0.00200(9)
O1 0.0129(6) 0.0137(6) 0.0120(6) 0.0023(5) 0.0003(5) 0.0018(5)
O2 0.0182(7) 0.0175(7) 0.0154(6) 0.0033(5) 0.0037(5) -0.0002(5)
O3 0.0139(6) 0.0140(6) 0.0150(6) -0.0008(5) 0.0020(5) 0.0024(5)
O4 0.0208(7) 0.0187(7) 0.0319(8) 0.0030(6) 0.0136(6) -0.0004(6)
O5 0.0225(8) 0.0302(8) 0.0238(8) -0.0071(6) 0.0016(6) 0.0059(7)
O6 0.0118(7) 0.0953(17) 0.0369(10) -0.0040(9) -0.0042(7) 0.0276(10)
O7 0.0230(8) 0.0338(9) 0.0199(7) -0.0048(6) -0.0027(6) 0.0059(6)
O8 0.0239(8) 0.0219(8) 0.0481(10) 0.0081(6) -0.0012(7) -0.0001(7)
N1 0.0129(7) 0.0136(7) 0.0102(7) 0.0009(6) 0.0019(6) -0.0014(6)
N2 0.0122(7) 0.0122(7) 0.0118(7) 0.0009(6) 0.0018(6) 0.0009(6)
N3 0.0119(8) 0.0407(11) 0.0189(8) 0.0009(7) 0.0031(7) 0.0041(8)
N4 0.0130(7) 0.0180(8) 0.0256(9) -0.0022(6) -0.0035(7) 0.0013(7)
C1 0.0134(8) 0.0093(8) 0.0125(8) 0.0006(6) 0.0028(7) 0.0001(7)
C2 0.0137(8) 0.0090(8) 0.0116(8) 0.0023(6) 0.0026(7) -0.0005(6)
C3 0.0139(8) 0.0162(9) 0.0121(8) 0.0010(7) 0.0019(7) -0.0017(7)
C4 0.0124(8) 0.0181(9) 0.0165(9) -0.0018(7) 0.0014(7) -0.0035(7)
C5 0.0164(9) 0.0150(9) 0.0199(9) -0.0028(7) 0.0059(7) -0.0014(7)
C6 0.0148(8) 0.0122(8) 0.0159(9) -0.0006(7) 0.0042(7) -0.0006(7)
C7 0.0196(9) 0.0135(9) 0.0193(9) -0.0002(7) 0.0063(8) 0.0039(7)
C8 0.0203(9) 0.0142(9) 0.0142(9) 0.0030(7) 0.0050(7) 0.0031(7)
C9 0.0164(9) 0.0126(8) 0.0130(8) 0.0034(7) 0.0033(7) 0.0001(7)
C10 0.0180(9) 0.0172(9) 0.0128(8) 0.0046(7) 0.0008(7) 0.0027(7)
C11 0.0124(8) 0.0218(10) 0.0185(9) 0.0015(8) -0.0002(7) 0.0022(8)
C12 0.0136(9) 0.0180(9) 0.0164(9) -0.0007(7) 0.0027(7) 0.0020(7)
C13 0.0103(8) 0.0110(8) 0.0146(8) -0.0029(6) -0.0003(7) 0.0005(7)
C14 0.0166(9) 0.0098(8) 0.0151(8) 0.0029(7) 0.0042(7) 0.0000(7)
C15 0.0258(11) 0.0200(10) 0.0226(10) -0.0087(8) 0.0013(9) 0.0004(8)
C16 0.0427(13) 0.0137(10) 0.0267(11) -0.0102(9) 0.0116(10) 0.0004(8)
C17 0.0429(13) 0.0194(10) 0.0210(10) 0.0082(9) 0.0096(10) 0.0087(8)
C18 0.0245(11) 0.0289(11) 0.0194(10) 0.0115(9) 0.0031(8) 0.0084(9)
C19 0.0146(9) 0.0200(10) 0.0181(9) 0.0057(7) 0.0047(7) 0.0040(8)
C20 0.0129(8) 0.0157(9) 0.0128(8) 0.0002(7) -0.0003(7) 0.0012(7)
C21 0.0147(9) 0.0124(8) 0.0156(9) -0.0014(7) 0.0030(7) -0.0011(7)
C22 0.0154(9) 0.0192(10) 0.0269(10) -0.0019(8) 0.0005(8) 0.0046(8)
C23 0.0267(11) 0.0219(11) 0.0270(11) -0.0069(9) 0.0009(9) 0.0097(9)
C24 0.0236(10) 0.0259(11) 0.0249(10) -0.0102(9) 0.0080(9) 0.0011(9)
C25 0.0163(9) 0.0201(10) 0.0242(10) -0.0027(8) 0.0049(8) -0.0056(8)
C26 0.0161(9) 0.0139(9) 0.0159(9) -0.0013(7) 0.0002(7) -0.0012(7)

loop_
_atom_type_symbol
_atom_type_description
_atom_type_scat_dispersion_real
_atom_type_scat_dispersion_imag
_atom_type_scat_source
C C 0.0033 0.0016 'International Tables Vol C Tables 4.2.6.8 and 6.1.1.4'
H H 0.0000 0.0000 'International Tables Vol C Tables 4.2.6.8 and 6.1.1.4'
N N 0.0061 0.0033 'International Tables Vol C Tables 4.2.6.8 and 6.1.1.4'
O O 0.0106 0.0060 'International Tables Vol C Tables 4.2.6.8 and 6.1.1.4'
Cu Cu 0.3201 1.2651 'International Tables Vol C Tables 4.2.6.8 and 6.1.1.4'

loop_
_geom_angle_atom_site_label_1
_geom_angle_atom_site_label_2
_geom_angle_atom_site_label_3
_geom_angle
O1 Cu1 O3 92.18(5)
O1 Cu1 N2 175.97(6)
O3 Cu1 N2 91.66(6)
O1 Cu1 N1 94.21(6)
O3 Cu1 N1 173.49(6)
N2 Cu1 N1 81.98(6)
C13 O1 Cu1 121.99(11)
C20 O3 Cu1 120.09(12)
C3 N1 C1 117.94(16)
C3 N1 Cu1 129.67(13)
C1 N1 Cu1 112.34(12)
C12 N2 C2 118.41(16)
C12 N2 Cu1 128.71(13)
C2 N2 Cu1 112.88(12)
O5 N3 O6 122.87(19)
O5 N3 C19 118.82(16)
O6 N3 C19 118.27(18)
O8 N4 O7 124.62(18)
O8 N4 C26 117.84(17)
O7 N4 C26 117.43(16)
N1 C1 C6 123.71(16)
N1 C1 C2 116.25(15)
C6 C1 C2 120.02(16)
N2 C2 C9 123.36(16)
N2 C2 C1 116.41(15)
C9 C2 C1 120.21(16)
N1 C3 C4 122.30(17)
C5 C4 C3 120.01(17)
C4 C5 C6 119.24(17)
C1 C6 C5 116.79(17)
C1 C6 C7 118.69(16)
C5 C6 C7 124.46(17)
C8 C7 C6 121.57(17)
C7 C8 C9 120.44(17)
C2 C9 C10 117.15(17)
C2 C9 C8 119.03(17)
C10 C9 C8 123.80(17)
C11 C10 C9 119.28(17)
C10 C11 C12 119.66(17)
N2 C12 C11 122.14(17)
O2 C13 O1 127.00(17)
O2 C13 C14 119.37(16)
O1 C13 C14 113.41(15)
C19 C14 C15 116.72(17)
C19 C14 C13 126.25(17)
C15 C14 C13 116.90(16)
C14 C15 C16 121.3(2)
C17 C16 C15 120.1(2)
C18 C17 C16 120.10(19)
C17 C18 C19 119.0(2)
C14 C19 C18 122.66(19)
C14 C19 N3 119.92(17)
C18 C19 N3 117.32(18)
O4 C20 O3 126.87(17)
O4 C20 C21 117.79(16)
O3 C20 C21 115.22(16)
C26 C21 C22 115.83(17)
C26 C21 C20 125.66(16)
C22 C21 C20 118.36(16)
C23 C22 C21 121.70(19)
C24 C23 C22 120.35(19)
C25 C24 C23 119.66(19)
C26 C25 C24 118.49(19)
C25 C26 C21 123.92(18)
C25 C26 N4 116.15(17)
C21 C26 N4 119.82(17)

loop_
_geom_bond_atom_site_label_1
_geom_bond_atom_site_label_2
_geom_bond_distance
Cu1 O1 1.9507(12)
Cu1 O3 1.9655(13)
Cu1 N2 2.0032(15)
Cu1 N1 2.0138(15)
O1 C13 1.294(2)
O2 C13 1.222(2)
O3 C20 1.280(2)
O4 C20 1.226(2)
O5 N3 1.218(2)
O6 N3 1.225(2)
O7 N4 1.234(2)
O8 N4 1.223(2)
N1 C3 1.326(2)
N1 C1 1.362(2)
N2 C12 1.328(2)
N2 C2 1.356(2)
N3 C19 1.467(3)
N4 C26 1.464(2)
C1 C6 1.401(2)
C1 C2 1.429(2)
C2 C9 1.403(2)
C3 C4 1.400(3)
C4 C5 1.372(3)
C5 C6 1.411(3)
C6 C7 1.434(3)
C7 C8 1.358(3)
C8 C9 1.435(3)
C9 C10 1.407(3)
C10 C11 1.376(3)
C11 C12 1.405(3)
C13 C14 1.519(2)
C14 C19 1.389(3)
C14 C15 1.390(3)
C15 C16 1.393(3)
C16 C17 1.377(3)
C17 C18 1.373(3)
C18 C19 1.389(3)
C20 C21 1.530(3)
C21 C26 1.390(3)
C21 C22 1.393(3)
C22 C23 1.387(3)
C23 C24 1.385(3)
C24 C25 1.384(3)
C25 C26 1.382(3)
